data_2228794
loop_
_publ_author_name
'Liu, Jiaji'
'Tang, Xiaoliang'
'Lu, Zhengdan'
'Zhang, Guolin'
'Liu, Weisheng'

_publ_section_title
;
 Bis(2-{2-[2-(benzylcarbamoyl)phenoxy]acetamido}ethyl)ammonium nitrate
 ethanol disolvate
;
_journal_coeditor_code KP2291
_journal_issue 1
_journal_name_full 'Acta Crystallographica Section E'
_journal_page_first o203
_journal_page_last o204
_journal_paper_doi 10.1107/S1600536810052670
_journal_volume 67
_journal_year 2011
_chemical_formula_iupac 'C36 H40 N5 O6 +, N O3 -, 2C2 H6 O'
_chemical_formula_moiety 'C36 H40 N5 O6 +, N O3 -, 2(C2 H6 O)'
_chemical_formula_sum 'C40 H52 N6 O11'
_chemical_formula_weight 792.88
_chemical_name_systematic
;
Bis(2-{2-[2-(benzylcarbamoyl)phenoxy]acetamido}ethyl)ammonium nitrate
ethanol disolvate
;
_space_group_IT_number 5
_symmetry_cell_setting monoclinic
_symmetry_space_group_name_Hall 'C 2y'
_symmetry_space_group_name_H-M 'C 1 2 1'
_atom_sites_solution_hydrogens geom
_atom_sites_solution_primary direct
_atom_sites_solution_secondary difmap
_audit_creation_method SHELXL-97
_cell_angle_alpha 90.00
_cell_angle_beta 108.04(3)
_cell_angle_gamma 90.00
_cell_formula_units_Z 2
_cell_length_a 16.978(3)
_cell_length_b 11.405(2)
_cell_length_c 11.164(2)
_cell_measurement_reflns_used 1019
_cell_measurement_temperature 296(2)
_cell_measurement_theta_max 20.92
_cell_measurement_theta_min 2.52
_cell_volume 2055.5(7)
_computing_cell_refinement 'SAINT (Bruker, 1997)'
_computing_data_collection 'SMART (Bruker, 1997)'
_computing_data_reduction 'SAINT (Bruker, 1997)'
_computing_molecular_graphics 'SHELXTL (Sheldrick, 2008)'
_computing_publication_material 'SHELXTL (Sheldrick, 2008)'
_computing_structure_refinement 'SHELXL97 (Sheldrick, 2008)'
_computing_structure_solution 'SHELXS97 (Sheldrick, 2008)'
_diffrn_ambient_temperature 296(2)
_diffrn_measured_fraction_theta_full 0.984
_diffrn_measured_fraction_theta_max 0.984
_diffrn_measurement_device_type 'Bruker SMART CCD area-detector'
_diffrn_measurement_method '\f and \w'
_diffrn_radiation_monochromator graphite
_diffrn_radiation_source 'fine-focus sealed tube'
_diffrn_radiation_type MoK\a
_diffrn_radiation_wavelength 0.71073
_diffrn_reflns_av_R_equivalents 0.0345
_diffrn_reflns_av_sigmaI/netI 0.0429
_diffrn_reflns_limit_h_max 20
_diffrn_reflns_limit_h_min -20
_diffrn_reflns_limit_k_max 13
_diffrn_reflns_limit_k_min -13
_diffrn_reflns_limit_l_max 13
_diffrn_reflns_limit_l_min -8
_diffrn_reflns_number 4901
_diffrn_reflns_theta_full 25.50
_diffrn_reflns_theta_max 25.50
_diffrn_reflns_theta_min 2.19
_exptl_absorpt_coefficient_mu 0.094
_exptl_absorpt_correction_T_max 0.984
_exptl_absorpt_correction_T_min 0.980
_exptl_absorpt_correction_type multi-scan
_exptl_absorpt_process_details '(SADABS; Bruker, 1997)'
_exptl_crystal_colour colourless
_exptl_crystal_density_diffrn 1.281
_exptl_crystal_density_method 'not measured'
_exptl_crystal_description block
_exptl_crystal_F_000 844
_exptl_crystal_size_max 0.22
_exptl_crystal_size_mid 0.18
_exptl_crystal_size_min 0.17
_refine_diff_density_max 0.257
_refine_diff_density_min -0.317
_refine_ls_extinction_method none
_refine_ls_goodness_of_fit_ref 1.031
_refine_ls_hydrogen_treatment mixed
_refine_ls_matrix_type full
_refine_ls_number_parameters 277
_refine_ls_number_reflns 1995
_refine_ls_number_restraints 45
_refine_ls_restrained_S_all 1.123
_refine_ls_R_factor_all 0.0922
_refine_ls_R_factor_gt 0.0630
_refine_ls_shift/su_max 0.000
_refine_ls_shift/su_mean 0.000
_refine_ls_structure_factor_coef Fsqd
_refine_ls_weighting_details 'calc w=1/[\s^2^(Fo^2^)+(0.1204P)^2^+0.0000P] where P=(Fo^2^+2Fc^2^)/3'
_refine_ls_weighting_scheme calc
_refine_ls_wR_factor_gt 0.1668
_refine_ls_wR_factor_ref 0.1904
_reflns_number_gt 1334
_reflns_number_total 1995
_reflns_threshold_expression I>2\s(I)
_cod_data_source_file kp2291.cif
_cod_data_source_block I
_cod_original_cell_volume 2055.6(7)
_cod_original_sg_symbol_Hall C2y
_cod_original_sg_symbol_H-M 'C 2'
_cod_database_code 2228794
_cod_database_fobs_code 2228794

loop_
_symmetry_equiv_pos_as_xyz
'x, y, z'
'-x, y, -z'
'x+1/2, y+1/2, z'
'-x+1/2, y+1/2, -z'

loop_
_atom_site_type_symbol
_atom_site_label
_atom_site_fract_x
_atom_site_fract_y
_atom_site_fract_z
_atom_site_U_iso_or_equiv
_atom_site_adp_type
_atom_site_calc_flag
_atom_site_refinement_flags
_atom_site_occupancy
_atom_site_disorder_assembly
_atom_site_disorder_group
C C1 0.1027(3) 0.7751(5) 0.3251(4) 0.0729(14) Uani d . 1 . .
H H1 0.0513 0.8071 0.2823 0.088 Uiso calc R 1 . .
C C2 0.1500(4) 0.8244(5) 0.4399(4) 0.0853(17) Uani d . 1 . .
H H2 0.1299 0.8878 0.4742 0.102 Uiso calc R 1 . .
C C3 0.2259(4) 0.7777(5) 0.5003(5) 0.0903(18) Uani d . 1 . .
H H3 0.2585 0.8102 0.5758 0.108 Uiso calc R 1 . .
C C4 0.2544(4) 0.6830(6) 0.4502(5) 0.0860(17) Uani d . 1 . .
H H4 0.3060 0.6512 0.4923 0.103 Uiso calc R 1 . .
C C5 0.2075(3) 0.6351(5) 0.3391(4) 0.0723(14) Uani d . 1 . .
H H5 0.2275 0.5708 0.3062 0.087 Uiso calc R 1 . .
C C6 0.1309(3) 0.6806(4) 0.2748(4) 0.0573(11) Uani d . 1 . .
C C7 0.0779(3) 0.6306(4) 0.1506(4) 0.0614(12) Uani d . 1 . .
H H7A 0.0201 0.6396 0.1453 0.074 Uiso calc R 1 . .
H H7B 0.0872 0.6762 0.0828 0.074 Uiso calc R 1 . .
C C8 0.0726(2) 0.4235(4) 0.1984(3) 0.0492(11) Uani d . 1 . .
C C9 0.0862(2) 0.2966(4) 0.1713(3) 0.0477(10) Uani d . 1 . .
C C10 0.0729(3) 0.2155(4) 0.2537(4) 0.0645(13) Uani d . 1 . .
H H10 0.0561 0.2411 0.3210 0.077 Uiso calc R 1 . .
C C11 0.0839(4) 0.0971(5) 0.2393(5) 0.0802(16) Uani d . 1 . .
H H11 0.0741 0.0441 0.2963 0.096 Uiso calc R 1 . .
C C12 0.1088(4) 0.0581(5) 0.1432(5) 0.0833(16) Uani d . 1 . .
H H12 0.1161 -0.0218 0.1338 0.100 Uiso calc R 1 . .
C C13 0.1236(3) 0.1374(4) 0.0576(4) 0.0739(14) Uani d . 1 . .
H H13 0.1417 0.1108 -0.0081 0.089 Uiso calc R 1 . .
C C14 0.1113(2) 0.2551(4) 0.0710(3) 0.0506(11) Uani d . 1 . .
C C15 0.1448(3) 0.3013(4) -0.1168(3) 0.0582(12) Uani d . 1 . .
H H15A 0.1031 0.2491 -0.1691 0.070 Uiso calc R 1 . .
H H15B 0.1973 0.2602 -0.0900 0.070 Uiso calc R 1 . .
C C16 0.1516(3) 0.4089(4) -0.1880(4) 0.0583(12) Uani d . 1 . .
C C17 0.1515(3) 0.4860(5) -0.3908(4) 0.0755(15) Uani d . 1 . .
H H17A 0.1635 0.4531 -0.4634 0.091 Uiso calc R 1 . .
H H17B 0.1978 0.5355 -0.3464 0.091 Uiso calc R 1 . .
C C18 0.0744(3) 0.5599(4) -0.4352(4) 0.0633(12) Uani d . 1 . .
H H18A 0.0655 0.5993 -0.3635 0.076 Uiso calc R 1 . .
H H18B 0.0820 0.6195 -0.4927 0.076 Uiso calc R 1 . .
C C19 0.1576(7) 0.8011(10) 0.8043(10) 0.190(4) Uani d DU 1 . .
H H19A 0.1167 0.7735 0.7280 0.227 Uiso calc R 1 . .
H H19B 0.2120 0.7857 0.7965 0.227 Uiso calc R 1 . .
C C20 0.1476(8) 0.9286(12) 0.8154(13) 0.220(5) Uani d DU 1 . .
H H20A 0.0967 0.9441 0.8332 0.330 Uiso calc R 1 . .
H H20B 0.1462 0.9660 0.7377 0.330 Uiso calc R 1 . .
H H20C 0.1932 0.9589 0.8825 0.330 Uiso calc R 1 . .
N N1 0.0936(2) 0.5070(3) 0.1313(3) 0.0555(9) Uani d . 1 . .
H H1A 0.1169 0.4881 0.0756 0.067 Uiso calc R 1 . .
N N2 0.1437(2) 0.3914(4) -0.3083(3) 0.0627(10) Uani d . 1 . .
H H2A 0.1336 0.3217 -0.3385 0.075 Uiso calc R 1 . .
N N3 0.0000 0.4879(5) -0.5000 0.0538(13) Uani d S 1 . .
H HN3 -0.004(2) 0.437(4) -0.435(4) 0.061(12) Uiso d . 1 . .
N N4 0.0000 0.1418(5) 0.5000 0.0692(16) Uani d SD 1 . .
O O1 0.04311(19) 0.4475(3) 0.2828(3) 0.0665(9) Uani d . 1 . .
O O2 0.1223(2) 0.3375(3) -0.0115(2) 0.0659(8) Uani d . 1 . .
O O3 0.1642(2) 0.5043(4) -0.1375(3) 0.0879(12) Uani d . 1 . .
O O4 0.1490(5) 0.7383(9) 0.9064(8) 0.206(3) Uani d DU 1 . .
H H4A 0.1549 0.6662 0.8924 0.247 Uiso d R 1 . .
O O5 -0.0303(5) 0.2373(6) 0.4705(7) 0.086(3) Uani d PD 0.50 . .
O O6 0.0685(4) 0.1426(7) 0.5858(8) 0.100(3) Uani d PD 0.50 . .
O O7 -0.0314(6) 0.0489(6) 0.4703(11) 0.133(4) Uani d PD 0.50 . .

loop_
_atom_site_aniso_label
_atom_site_aniso_U_11
_atom_site_aniso_U_22
_atom_site_aniso_U_33
_atom_site_aniso_U_12
_atom_site_aniso_U_13
_atom_site_aniso_U_23
C1 0.106(3) 0.055(3) 0.059(2) 0.008(3) 0.028(2) 0.008(2)
C2 0.161(5) 0.036(2) 0.068(3) -0.008(3) 0.049(3) -0.002(2)
C3 0.118(4) 0.083(4) 0.061(3) -0.036(3) 0.016(3) 0.004(3)
C4 0.084(3) 0.094(4) 0.073(3) -0.021(3) 0.013(3) 0.002(3)
C5 0.083(3) 0.073(3) 0.062(3) -0.006(3) 0.025(2) -0.003(2)
C6 0.084(3) 0.049(2) 0.0445(18) 0.001(2) 0.0277(19) 0.0087(18)
C7 0.086(3) 0.052(3) 0.046(2) 0.005(2) 0.021(2) 0.0030(19)
C8 0.056(2) 0.056(3) 0.0357(17) 0.001(2) 0.0152(16) -0.0003(18)
C9 0.057(2) 0.053(2) 0.0344(16) -0.0033(19) 0.0158(15) 0.0026(17)
C10 0.085(3) 0.066(3) 0.049(2) 0.008(2) 0.030(2) 0.013(2)
C11 0.122(4) 0.068(3) 0.056(2) -0.004(3) 0.035(3) 0.013(2)
C12 0.128(4) 0.052(3) 0.079(3) 0.000(3) 0.046(3) 0.011(2)
C13 0.108(3) 0.063(3) 0.065(2) 0.002(3) 0.048(2) 0.003(2)
C14 0.065(2) 0.050(2) 0.0426(19) -0.005(2) 0.0251(17) 0.0017(18)
C15 0.082(2) 0.063(3) 0.0391(17) 0.005(2) 0.0330(17) -0.0049(19)
C16 0.069(2) 0.066(3) 0.0455(19) -0.002(2) 0.0255(18) 0.004(2)
C17 0.076(2) 0.107(4) 0.053(2) 0.004(3) 0.034(2) 0.019(3)
C18 0.090(3) 0.055(3) 0.053(2) -0.015(2) 0.033(2) 0.003(2)
C19 0.183(6) 0.205(8) 0.190(7) -0.004(7) 0.071(6) 0.009(7)
C20 0.218(7) 0.219(8) 0.221(8) -0.005(7) 0.066(6) -0.043(7)
N1 0.075(2) 0.054(2) 0.0423(16) 0.0008(18) 0.0244(15) 0.0025(16)
N2 0.088(2) 0.067(2) 0.0447(16) 0.011(2) 0.0376(15) 0.0073(17)
N3 0.078(3) 0.051(3) 0.038(2) 0.000 0.027(2) 0.000
N4 0.072(3) 0.078(4) 0.069(3) 0.000 0.038(3) 0.000
O1 0.0891(18) 0.070(2) 0.0545(14) -0.0011(17) 0.0420(14) -0.0032(15)
O2 0.113(2) 0.0502(18) 0.0509(13) 0.0028(16) 0.0492(14) 0.0024(13)
O3 0.125(3) 0.080(2) 0.0584(17) -0.033(2) 0.0280(18) -0.0035(18)
O4 0.236(6) 0.214(7) 0.200(5) -0.015(5) 0.117(5) 0.006(5)
O5 0.127(7) 0.065(4) 0.079(5) 0.017(4) 0.049(5) 0.018(4)
O6 0.113(5) 0.063(5) 0.138(7) 0.013(5) 0.061(5) -0.002(5)
O7 0.185(11) 0.070(5) 0.165(8) -0.055(5) 0.084(7) -0.062(6)

loop_
_atom_type_symbol
_atom_type_description
_atom_type_scat_dispersion_real
_atom_type_scat_dispersion_imag
_atom_type_scat_source
C C 0.0033 0.0016 'International Tables Vol C Tables 4.2.6.8 and 6.1.1.4'
H H 0.0000 0.0000 'International Tables Vol C Tables 4.2.6.8 and 6.1.1.4'
N N 0.0061 0.0033 'International Tables Vol C Tables 4.2.6.8 and 6.1.1.4'
O O 0.0106 0.0060 'International Tables Vol C Tables 4.2.6.8 and 6.1.1.4'

loop_
_geom_angle_atom_site_label_1
_geom_angle_atom_site_label_2
_geom_angle_atom_site_label_3
_geom_angle_site_symmetry_1
_geom_angle_site_symmetry_3
_geom_angle
_geom_angle_publ_flag
C6 C1 C2 . . 121.2(5) ?
C6 C1 H1 . . 119.4 ?
C2 C1 H1 . . 119.4 ?
C3 C2 C1 . . 118.7(5) ?
C3 C2 H2 . . 120.7 ?
C1 C2 H2 . . 120.7 ?
C2 C3 C4 . . 120.3(5) ?
C2 C3 H3 . . 119.8 ?
C4 C3 H3 . . 119.8 ?
C5 C4 C3 . . 120.4(5) ?
C5 C4 H4 . . 119.8 ?
C3 C4 H4 . . 119.8 ?
C4 C5 C6 . . 120.9(5) ?
C4 C5 H5 . . 119.5 ?
C6 C5 H5 . . 119.5 ?
C1 C6 C5 . . 118.5(4) ?
C1 C6 C7 . . 119.3(4) ?
C5 C6 C7 . . 122.2(4) ?
N1 C7 C6 . . 114.5(4) ?
N1 C7 H7A . . 108.6 ?
C6 C7 H7A . . 108.6 ?
N1 C7 H7B . . 108.6 ?
C6 C7 H7B . . 108.6 ?
H7A C7 H7B . . 107.6 ?
O1 C8 N1 . . 121.3(4) ?
O1 C8 C9 . . 119.5(4) ?
N1 C8 C9 . . 119.2(3) ?
C10 C9 C14 . . 117.6(4) ?
C10 C9 C8 . . 116.4(4) ?
C14 C9 C8 . . 126.0(4) ?
C9 C10 C11 . . 121.7(5) ?
C9 C10 H10 . . 119.1 ?
C11 C10 H10 . . 119.1 ?
C12 C11 C10 . . 120.3(5) ?
C12 C11 H11 . . 119.9 ?
C10 C11 H11 . . 119.9 ?
C11 C12 C13 . . 120.0(5) ?
C11 C12 H12 . . 120.0 ?
C13 C12 H12 . . 120.0 ?
C14 C13 C12 . . 119.6(5) ?
C14 C13 H13 . . 120.2 ?
C12 C13 H13 . . 120.2 ?
O2 C14 C13 . . 122.8(4) ?
O2 C14 C9 . . 116.4(4) ?
C13 C14 C9 . . 120.8(4) ?
O2 C15 C16 . . 106.9(4) ?
O2 C15 H15A . . 110.3 ?
C16 C15 H15A . . 110.3 ?
O2 C15 H15B . . 110.3 ?
C16 C15 H15B . . 110.3 ?
H15A C15 H15B . . 108.6 ?
O3 C16 N2 . . 123.7(4) ?
O3 C16 C15 . . 121.6(4) ?
N2 C16 C15 . . 114.8(4) ?
N2 C17 C18 . . 112.6(4) ?
N2 C17 H17A . . 109.1 ?
C18 C17 H17A . . 109.1 ?
N2 C17 H17B . . 109.1 ?
C18 C17 H17B . . 109.1 ?
H17A C17 H17B . . 107.8 ?
N3 C18 C17 . . 111.7(4) ?
N3 C18 H18A . . 109.3 ?
C17 C18 H18A . . 109.3 ?
N3 C18 H18B . . 109.3 ?
C17 C18 H18B . . 109.3 ?
H18A C18 H18B . . 107.9 ?
O4 C19 C20 . . 113.2(12) ?
O4 C19 H19A . . 108.9 ?
C20 C19 H19A . . 108.9 ?
O4 C19 H19B . . 108.9 ?
C20 C19 H19B . . 108.9 ?
H19A C19 H19B . . 107.7 ?
C19 C20 H20A . . 109.5 ?
C19 C20 H20B . . 109.5 ?
H20A C20 H20B . . 109.5 ?
C19 C20 H20C . . 109.5 ?
H20A C20 H20C . . 109.5 ?
H20B C20 H20C . . 109.5 ?
C8 N1 C7 . . 121.0(4) ?
C8 N1 H1A . . 119.5 ?
C7 N1 H1A . . 119.5 ?
C16 N2 C17 . . 122.1(4) ?
C16 N2 H2A . . 118.9 ?
C17 N2 H2A . . 118.9 ?
C18 N3 C18 . 2_554 113.2(5) ?
C18 N3 HN3 . . 102(2) ?
C18 N3 HN3 2_554 . 117(2) ?
O7 N4 O5 2_556 2_556 127.9(6) ?
O7 N4 O5 . . 127.9(6) ?
O7 N4 O6 . . 116.6(8) ?
O5 N4 O6 . . 114.7(7) ?
O7 N4 O6 2_556 2_556 116.6(8) ?
O5 N4 O6 2_556 2_556 114.7(7) ?
C14 O2 C15 . . 119.3(3) ?
C19 O4 H4A . . 107.3 ?

loop_
_geom_bond_atom_site_label_1
_geom_bond_atom_site_label_2
_geom_bond_site_symmetry_2
_geom_bond_distance
_geom_bond_publ_flag
C1 C6 . 1.367(7) ?
C1 C2 . 1.402(7) ?
C1 H1 . 0.9300 ?
C2 C3 . 1.365(8) ?
C2 H2 . 0.9300 ?
C3 C4 . 1.371(8) ?
C3 H3 . 0.9300 ?
C4 C5 . 1.364(7) ?
C4 H4 . 0.9300 ?
C5 C6 . 1.378(6) ?
C5 H5 . 0.9300 ?
C6 C7 . 1.512(6) ?
C7 N1 . 1.464(6) ?
C7 H7A . 0.9700 ?
C7 H7B . 0.9700 ?
C8 O1 . 1.226(5) ?
C8 N1 . 1.327(5) ?
C8 C9 . 1.511(6) ?
C9 C10 . 1.372(6) ?
C9 C14 . 1.398(5) ?
C10 C11 . 1.380(8) ?
C10 H10 . 0.9300 ?
C11 C12 . 1.344(8) ?
C11 H11 . 0.9300 ?
C12 C13 . 1.395(7) ?
C12 H12 . 0.9300 ?
C13 C14 . 1.374(7) ?
C13 H13 . 0.9300 ?
C14 O2 . 1.368(5) ?
C15 O2 . 1.406(5) ?
C15 C16 . 1.486(6) ?
C15 H15A . 0.9700 ?
C15 H15B . 0.9700 ?
C16 O3 . 1.214(6) ?
C16 N2 . 1.322(5) ?
C17 N2 . 1.452(6) ?
C17 C18 . 1.506(7) ?
C17 H17A . 0.9700 ?
C17 H17B . 0.9700 ?
C18 N3 . 1.493(5) ?
C18 H18A . 0.9700 ?
C18 H18B . 0.9700 ?
C19 O4 . 1.392(11) ?
C19 C20 . 1.475(14) ?
C19 H19A . 0.9700 ?
C19 H19B . 0.9700 ?
C20 H20A . 0.9600 ?
C20 H20B . 0.9600 ?
C20 H20C . 0.9600 ?
N1 H1A . 0.8600 ?
N2 H2A . 0.8600 ?
N3 C18 2_554 1.493(5) ?
N3 HN3 . 0.95(4) ?
N4 O7 2_556 1.186(8) ?
N4 O7 . 1.186(8) ?
N4 O5 2_556 1.205(8) ?
N4 O5 . 1.205(8) ?
N4 O6 . 1.258(7) ?
N4 O6 2_556 1.258(7) ?
O4 H4A . 0.8491 ?
O5 O5 2_556 1.035(14) ?
O5 O6 2_556 1.316(10) ?
O6 O7 2_556 1.298(12) ?
O6 O5 2_556 1.316(10) ?
O7 O7 2_556 1.066(18) ?
O7 O6 2_556 1.298(12) ?

loop_
_geom_hbond_atom_site_label_D
_geom_hbond_atom_site_label_H
_geom_hbond_atom_site_label_A
_geom_hbond_site_symmetry_A
_geom_hbond_distance_DH
_geom_hbond_distance_HA
_geom_hbond_distance_DA
_geom_hbond_angle_DHA
N3 HN3 O5 1_554 0.95(4) 2.49(5) 2.905(9) 106(3)
N3 HN3 O5 2_555 0.95(4) 2.41(5) 2.905(9) 112(3)
N3 HN3 O1 2_555 0.95(4) 2.01(4) 2.780(3) 137(4)
O4 H4A O3 1_556 0.85 1.89 2.740(11) 178
N1 H1A O2 . 0.86 1.99 2.645(5) 132
N2 H2A O5 2_555 0.86 2.14 2.813(9) 135
N2 H2A O6 1_554 0.86 2.35 3.185(9) 163

loop_
_geom_torsion_atom_site_label_1
_geom_torsion_atom_site_label_2
_geom_torsion_atom_site_label_3
_geom_torsion_atom_site_label_4
_geom_torsion_site_symmetry_1
_geom_torsion_site_symmetry_2
_geom_torsion_site_symmetry_3
_geom_torsion_site_symmetry_4
_geom_torsion
_geom_torsion_publ_flag
C6 C1 C2 C3 . . . . 1.2(8) ?
C1 C2 C3 C4 . . . . -1.2(8) ?
C2 C3 C4 C5 . . . . 0.5(9) ?
C3 C4 C5 C6 . . . . 0.1(8) ?
C2 C1 C6 C5 . . . . -0.5(7) ?
C2 C1 C6 C7 . . . . -179.8(5) ?
C4 C5 C6 C1 . . . . -0.1(7) ?
C4 C5 C6 C7 . . . . 179.2(5) ?
C1 C6 C7 N1 . . . . -155.0(4) ?
C5 C6 C7 N1 . . . . 25.7(7) ?
O1 C8 C9 C10 . . . . -7.0(5) ?
N1 C8 C9 C10 . . . . 172.1(4) ?
O1 C8 C9 C14 . . . . 173.3(3) ?
N1 C8 C9 C14 . . . . -7.6(5) ?
C14 C9 C10 C11 . . . . 0.2(6) ?
C8 C9 C10 C11 . . . . -179.6(4) ?
C9 C10 C11 C12 . . . . 0.4(8) ?
C10 C11 C12 C13 . . . . 0.0(9) ?
C11 C12 C13 C14 . . . . -1.1(8) ?
C12 C13 C14 O2 . . . . -178.0(4) ?
C12 C13 C14 C9 . . . . 1.7(7) ?
C10 C9 C14 O2 . . . . 178.5(4) ?
C8 C9 C14 O2 . . . . -1.8(5) ?
C10 C9 C14 C13 . . . . -1.2(6) ?
C8 C9 C14 C13 . . . . 178.5(4) ?
O2 C15 C16 O3 . . . . 23.1(6) ?
O2 C15 C16 N2 . . . . -157.5(4) ?
N2 C17 C18 N3 . . . . -56.5(5) ?
O1 C8 N1 C7 . . . . -3.7(5) ?
C9 C8 N1 C7 . . . . 177.2(3) ?
C6 C7 N1 C8 . . . . 69.5(5) ?
O3 C16 N2 C17 . . . . 1.6(7) ?
C15 C16 N2 C17 . . . . -177.8(4) ?
C18 C17 N2 C16 . . . . -78.9(5) ?
C17 C18 N3 C18 . . . 2_554 -169.9(4) ?
C13 C14 O2 C15 . . . . 1.8(6) ?
C9 C14 O2 C15 . . . . -177.9(3) ?
C16 C15 O2 C14 . . . . 179.8(3) ?
